data_7200748
loop_
_publ_author_name
'Mol\<canov, Kre\<simir'
'Koji\'c-Prodi\'c, Biserka'
'Meden, Anton'

_publ_section_title
;
 \p-Stacking of quinoid rings in crystals of alkali diaqua hydrogen
 chloranilates
;
_journal_issue 7
_journal_name_full CrystEngComm
_journal_page_first 1407
_journal_paper_doi 10.1039/b821011j
_journal_volume 11
_journal_year 2009
_chemical_formula_moiety 'C6 H5 Cl2 O6 Rb1'
_chemical_formula_sum 'C6 H5 Cl2 O6 Rb'
_chemical_formula_weight 329.47
_space_group_IT_number 14
_symmetry_cell_setting monoclinic
_symmetry_space_group_name_Hall '-P 2yn'
_symmetry_space_group_name_H-M 'P 1 21/n 1'
_audit_conform_dict_location ftp://ftp.iucr.org/pub/cif_core.dic
_audit_conform_dict_name cif_core.dic
_audit_conform_dict_version 2.3
_audit_creation_date 2007-08-23T09:38:55-00:00
_audit_creation_method 'WinGX routine CIF_UPDATE'
_cell_angle_alpha 90.000
_cell_angle_beta 94.092(5)
_cell_angle_gamma 90.000
_cell_formula_units_Z 4
_cell_length_a 9.134(5)
_cell_length_b 6.923(5)
_cell_length_c 15.844(5)
_cell_measurement_reflns_used 25
_cell_measurement_temperature 293(2)
_cell_measurement_theta_max 19.7
_cell_measurement_theta_min 8
_cell_volume 999.3(10)
_computing_cell_refinement 'CAD4 Express (Enraf Nonius, 1994)'
_computing_data_collection 'CAD4 Express (Enraf Nonius, 1994)'
_computing_data_reduction 'XCAD4 (Harms & Wocadlo, 1995)'
_computing_molecular_graphics 'Ortep-3 for Windows (Farrugia, 1997)'
_computing_publication_material 'WinGX publication routines (Farrugia, 1999)'
_computing_structure_refinement 'SHELXL-97 (Sheldrick, 1997)'
_computing_structure_solution 'SHELXS-97 (Sheldrick, 1997)'
_diffrn_measured_fraction_theta_full 0.995
_diffrn_measured_fraction_theta_max 0.995
_diffrn_measurement_device '\k-geometry diffractometer'
_diffrn_measurement_device_type 'Enraf Nonius CAD4'
_diffrn_measurement_method 'non-profiled omega/2theta scans'
_diffrn_radiation_probe x-ray
_diffrn_radiation_type CuK\a
_diffrn_radiation_wavelength 1.54184
_diffrn_reflns_av_R_equivalents 0.0474
_diffrn_reflns_limit_h_max 11
_diffrn_reflns_limit_h_min 0
_diffrn_reflns_limit_k_max 8
_diffrn_reflns_limit_k_min 0
_diffrn_reflns_limit_l_max 19
_diffrn_reflns_limit_l_min -19
_diffrn_reflns_number 2222
_diffrn_reflns_theta_full 76.18
_diffrn_reflns_theta_max 76.18
_diffrn_reflns_theta_min 5.43
_diffrn_standards_decay_% 2
_diffrn_standards_interval_time 120
_diffrn_standards_number 3
_exptl_absorpt_coefficient_mu 11.866
_exptl_absorpt_correction_type none
_exptl_crystal_colour 'dark red'
_exptl_crystal_density_diffrn 2.19
_exptl_crystal_density_method 'not measured'
_exptl_crystal_description prism
_exptl_crystal_F_000 640
_exptl_crystal_size_max 0.36
_exptl_crystal_size_mid 0.22
_exptl_crystal_size_min 0.22
_refine_diff_density_max 1.275
_refine_diff_density_min -1.401
_refine_ls_extinction_coef 0.087(6)
_refine_ls_extinction_expression Fc^*^=kFc[1+0.001xFc^2^\l^3^/sin(2\q)]^-1/4^
_refine_ls_extinction_method SHELXL
_refine_ls_goodness_of_fit_ref 1.074
_refine_ls_hydrogen_treatment mixed
_refine_ls_matrix_type full
_refine_ls_number_parameters 157
_refine_ls_number_reflns 2092
_refine_ls_number_restraints 7
_refine_ls_restrained_S_all 1.072
_refine_ls_R_factor_gt 0.0502
_refine_ls_shift/su_max 0.008
_refine_ls_structure_factor_coef Fsqd
_refine_ls_weighting_details 'calc w=1/[\s^2^(Fo^2^)+(0.0977P)^2^+1.4842P] where P=(Fo^2^+2Fc^2^)/3'
_refine_ls_weighting_scheme calc
_refine_ls_wR_factor_ref 0.1361
_reflns_number_gt 2032
_reflns_number_total 2092
_reflns_threshold_expression >2sigma(I)
_cod_data_source_file b821011j.txt
_cod_data_source_block RbHCA(H2O)2
_cod_original_sg_symbol_H-M 'P 21/n'
_cod_database_code 7200748

loop_
_symmetry_equiv_pos_as_xyz
'x, y, z'
'-x+1/2, y+1/2, -z+1/2'
'-x, -y, -z'
'x-1/2, -y-1/2, z-1/2'

loop_
_atom_site_label
_atom_site_type_symbol
_atom_site_fract_x
_atom_site_fract_y
_atom_site_fract_z
_atom_site_U_iso_or_equiv
_atom_site_adp_type
_atom_site_occupancy
_atom_site_calc_flag
_atom_site_refinement_flags
_atom_site_disorder_group
_atom_site_disorder_assembly
Rb1 Rb 0.53727(4) -0.02937(7) 0.35499(3) 0.0416(3) Uani 1 d . . .
Cl2 Cl 1.13706(9) 0.24352(12) 0.36205(5) 0.0281(3) Uani 1 d . . .
Cl1 Cl 0.80087(10) 0.25640(14) 0.69608(5) 0.0351(3) Uani 1 d . . .
C2 C 0.8918(4) 0.2531(5) 0.6049(2) 0.0241(7) Uani 1 d . . .
O4 O 0.8305(3) 0.1137(4) 0.38222(16) 0.0329(6) Uani 1 d . . .
O1 O 0.6863(3) 0.1352(4) 0.52404(16) 0.0342(6) Uani 1 d . . .
O2 O 1.1055(3) 0.3670(4) 0.67736(15) 0.0314(6) Uani 1 d D . .
C1 C 0.8139(3) 0.1864(5) 0.5279(2) 0.0233(6) Uani 1 d . . .
O3 O 1.2471(3) 0.3653(5) 0.53528(16) 0.0337(6) Uani 1 d . . .
C3 C 1.0340(4) 0.3086(5) 0.60680(19) 0.0222(6) Uani 1 d . . .
C5 C 1.0430(4) 0.2439(4) 0.4525(2) 0.0222(6) Uani 1 d . . .
O5 O 0.4770(4) 0.3739(6) 0.4096(2) 0.0512(8) Uani 1 d D . .
C4 C 1.1178(3) 0.3078(5) 0.5276(2) 0.0220(6) Uani 1 d . . .
C6 C 0.8976(4) 0.1784(5) 0.44671(19) 0.0224(6) Uani 1 d . . .
O6 O 0.6163(3) -0.4089(6) 0.28949(18) 0.0439(7) Uani 1 d D . .
H6B H 0.670(13) -0.512(11) 0.316(5) 0.14(5) Uiso 1 d D . .
H6A H 0.605(10) -0.445(12) 0.2317(19) 0.10(3) Uiso 1 d D . .
H5A H 0.541(6) 0.350(13) 0.457(3) 0.09(2) Uiso 1 d D . .
H5B H 0.382(4) 0.38(2) 0.428(5) 0.15(4) Uiso 1 d D . .
H H 1.12(3) 0.482(12) 0.661(15) 0.30(13) Uiso 1 d D . .

loop_
_atom_site_aniso_label
_atom_site_aniso_U_11
_atom_site_aniso_U_22
_atom_site_aniso_U_33
_atom_site_aniso_U_23
_atom_site_aniso_U_13
_atom_site_aniso_U_12
Rb1 0.0380(3) 0.0486(4) 0.0389(3) -0.00182(15) 0.00691(19) -0.01244(15)
Cl2 0.0341(5) 0.0354(5) 0.0163(4) -0.0019(3) 0.0116(3) -0.0053(3)
Cl1 0.0408(5) 0.0460(6) 0.0207(4) -0.0067(3) 0.0175(3) -0.0110(4)
C2 0.0328(17) 0.0248(16) 0.0159(14) -0.0017(11) 0.0102(12) -0.0017(12)
O4 0.0338(13) 0.0463(16) 0.0188(11) -0.0033(10) 0.0026(9) -0.0104(12)
O1 0.0264(12) 0.0495(16) 0.0275(13) 0.0003(11) 0.0075(9) -0.0103(11)
O2 0.0336(12) 0.0441(15) 0.0166(11) -0.0068(10) 0.0032(9) -0.0065(11)
C1 0.0260(15) 0.0245(15) 0.0200(15) 0.0017(12) 0.0061(12) -0.0004(12)
O3 0.0282(12) 0.0484(16) 0.0252(12) -0.0076(11) 0.0070(9) -0.0112(11)
C3 0.0299(15) 0.0207(14) 0.0164(13) -0.0016(11) 0.0045(11) -0.0015(12)
C5 0.0278(15) 0.0231(15) 0.0166(13) -0.0005(11) 0.0084(11) -0.0030(11)
O5 0.0379(16) 0.070(2) 0.0452(18) 0.0050(16) 0.0003(13) -0.0075(16)
C4 0.0265(14) 0.0228(14) 0.0178(14) -0.0010(11) 0.0087(11) -0.0028(12)
C6 0.0284(15) 0.0246(15) 0.0147(13) 0.0008(11) 0.0043(11) -0.0028(12)
O6 0.0437(16) 0.0589(19) 0.0280(14) -0.0013(14) -0.0038(11) -0.0053(15)

loop_
_atom_type_symbol
_atom_type_description
_atom_type_scat_dispersion_real
_atom_type_scat_dispersion_imag
_atom_type_scat_source
C C 0.0033 0.0016 'International Tables Vol C Tables 4.2.6.8 and 6.1.1.4'
H H 0 0 'International Tables Vol C Tables 4.2.6.8 and 6.1.1.4'
O O 0.0106 0.006 'International Tables Vol C Tables 4.2.6.8 and 6.1.1.4'
Cl Cl 0.1484 0.1585 'International Tables Vol C Tables 4.2.6.8 and 6.1.1.4'
Rb Rb -0.9393 2.9676 'International Tables Vol C Tables 4.2.6.8 and 6.1.1.4'

loop_
_geom_angle_atom_site_label_1
_geom_angle_atom_site_label_2
_geom_angle_atom_site_label_3
_geom_angle
_geom_angle_site_symmetry_1
_geom_angle_site_symmetry_3
_geom_angle_publ_flag
O4 Rb1 O6 96.45(9) . . ?
O4 Rb1 O5 79.77(9) . . ?
O6 Rb1 O5 174.27(9) . . ?
O4 Rb1 O1 131.56(7) . 3_656 ?
O6 Rb1 O1 101.75(9) . 3_656 ?
O5 Rb1 O1 83.97(9) . 3_656 ?
O4 Rb1 O1 53.10(7) . . ?
O6 Rb1 O1 121.70(8) . . ?
O5 Rb1 O1 59.31(9) . . ?
O1 Rb1 O1 79.39(8) 3_656 . ?
O4 Rb1 O2 76.53(7) . 4_565 ?
O6 Rb1 O2 86.22(9) . 4_565 ?
O5 Rb1 O2 88.71(9) . 4_565 ?
O1 Rb1 O2 148.45(7) 3_656 4_565 ?
O1 Rb1 O2 122.37(8) . 4_565 ?
O4 Rb1 O3 70.21(8) . 3_756 ?
O6 Rb1 O3 55.01(8) . 3_756 ?
O5 Rb1 O3 126.63(8) . 3_756 ?
O1 Rb1 O3 84.43(8) 3_656 3_756 ?
O1 Rb1 O3 67.37(8) . 3_756 ?
O2 Rb1 O3 123.59(7) 4_565 3_756 ?
O4 Rb1 Cl1 171.79(6) . 3_656 ?
O6 Rb1 Cl1 75.64(7) . 3_656 ?
O5 Rb1 Cl1 107.96(7) . 3_656 ?
O1 Rb1 Cl1 53.68(6) 3_656 3_656 ?
O1 Rb1 Cl1 133.01(5) . 3_656 ?
O2 Rb1 Cl1 100.47(6) 4_565 3_656 ?
O3 Rb1 Cl1 106.07(6) 3_756 3_656 ?
O4 Rb1 Cl1 114.77(7) . 4_565 ?
O6 Rb1 Cl1 111.20(7) . 4_565 ?
O5 Rb1 Cl1 67.08(7) . 4_565 ?
O1 Rb1 Cl1 99.71(7) 3_656 4_565 ?
O1 Rb1 Cl1 126.22(7) . 4_565 ?
O2 Rb1 Cl1 49.61(5) 4_565 4_565 ?
O3 Rb1 Cl1 166.21(5) 3_756 4_565 ?
Cl1 Rb1 Cl1 67.17(4) 3_656 4_565 ?
O4 Rb1 Rb1 91.26(5) . 3_656 ?
O6 Rb1 Rb1 118.60(6) . 3_656 ?
O5 Rb1 Rb1 66.05(7) . 3_656 ?
O1 Rb1 Rb1 40.80(5) 3_656 3_656 ?
O1 Rb1 Rb1 38.60(5) . 3_656 ?
O2 Rb1 Rb1 153.74(6) 4_565 3_656 ?
O3 Rb1 Rb1 71.49(5) 3_756 3_656 ?
Cl1 Rb1 Rb1 94.44(2) 3_656 3_656 ?
Cl1 Rb1 Rb1 119.99(3) 4_565 3_656 ?
O4 Rb1 H5A 69.5(11) . . ?
O6 Rb1 H5A 162.6(6) . . ?
O5 Rb1 H5A 17.7(5) . . ?
O1 Rb1 H5A 81.7(14) 3_656 . ?
O1 Rb1 H5A 41.7(6) . . ?
O2 Rb1 H5A 99.8(12) 4_565 . ?
O3 Rb1 H5A 109.0(6) 3_756 . ?
Cl1 Rb1 H5A 118.7(11) 3_656 . ?
Cl1 Rb1 H5A 84.7(6) 4_565 . ?
Rb1 Rb1 H5A 54.0(12) 3_656 . ?
C2 Cl1 Rb1 105.72(12) . 3_656 ?
C2 Cl1 Rb1 106.51(12) . 4_666 ?
Rb1 Cl1 Rb1 147.55(3) 3_656 4_666 ?
C3 C2 C1 121.6(3) . . ?
C3 C2 Cl1 119.9(3) . . ?
C1 C2 Cl1 118.4(2) . . ?
C6 O4 Rb1 130.8(2) . . ?
C1 O1 Rb1 137.4(2) . 3_656 ?
C1 O1 Rb1 120.4(2) . . ?
Rb1 O1 Rb1 100.61(8) 3_656 . ?
C3 O2 Rb1 138.9(2) . 4_666 ?
C3 O2 H 95(10) . . ?
Rb1 O2 H 89(10) 4_666 . ?
O1 C1 C2 123.2(3) . . ?
O1 C1 C6 118.6(3) . . ?
C2 C1 C6 118.2(3) . . ?
C4 O3 Rb1 109.8(2) . 3_756 ?
O2 C3 C2 121.5(3) . . ?
O2 C3 C4 117.0(3) . . ?
C2 C3 C4 121.4(3) . . ?
C6 C5 C4 124.1(3) . . ?
C6 C5 Cl2 118.2(2) . . ?
C4 C5 Cl2 117.7(2) . . ?
Rb1 O5 H5A 87(5) . . ?
Rb1 O5 H5B 111(9) . . ?
H5A O5 H5B 108(4) . . ?
O3 C4 C5 125.9(3) . . ?
O3 C4 C3 116.8(3) . . ?
C5 C4 C3 117.3(3) . . ?
O4 C6 C5 125.7(3) . . ?
O4 C6 C1 117.1(3) . . ?
C5 C6 C1 117.2(3) . . ?
Rb1 O6 H6B 130(6) . . ?
Rb1 O6 H6A 125(5) . . ?
H6B O6 H6A 104(4) . . ?

loop_
_geom_bond_atom_site_label_1
_geom_bond_atom_site_label_2
_geom_bond_distance
_geom_bond_site_symmetry_2
_geom_bond_publ_flag
Rb1 O4 2.859(3) . ?
Rb1 O6 2.934(4) . ?
Rb1 O5 2.986(5) . ?
Rb1 O1 2.990(3) 3_656 ?
Rb1 O1 3.131(3) . ?
Rb1 O2 3.134(3) 4_565 ?
Rb1 O3 3.438(3) 3_756 ?
Rb1 Cl1 3.5083(18) 3_656 ?
Rb1 Cl1 3.7145(15) 4_565 ?
Rb1 Rb1 4.7106(16) 3_656 ?
Rb1 H5A 3.09(8) . ?
Cl2 C5 1.723(3) . ?
Cl1 C2 1.717(3) . ?
Cl1 Rb1 3.5083(18) 3_656 ?
Cl1 Rb1 3.7145(15) 4_666 ?
C2 C3 1.352(5) . ?
C2 C1 1.445(4) . ?
O4 C6 1.237(4) . ?
O1 C1 1.216(4) . ?
O1 Rb1 2.990(3) 3_656 ?
O2 C3 1.317(4) . ?
O2 Rb1 3.134(3) 4_666 ?
O2 H 0.85(12) . ?
C1 C6 1.543(4) . ?
O3 C4 1.243(4) . ?
O3 Rb1 3.438(3) 3_756 ?
C3 C4 1.516(4) . ?
C5 C6 1.400(5) . ?
C5 C4 1.401(5) . ?
O5 H5A 0.94(2) . ?
O5 H5B 0.94(2) . ?
O6 H6B 0.95(9) . ?
O6 H6A 0.95(2) . ?

loop_
_geom_torsion_atom_site_label_1
_geom_torsion_atom_site_label_2
_geom_torsion_atom_site_label_3
_geom_torsion_atom_site_label_4
_geom_torsion
_geom_torsion_site_symmetry_1
_geom_torsion_site_symmetry_2
_geom_torsion_site_symmetry_3
_geom_torsion_site_symmetry_4
_geom_torsion_publ_flag
Rb1 Cl1 C2 C3 -171.6(2) 3_656 . . . ?
Rb1 Cl1 C2 C3 12.2(3) 4_666 . . . ?
Rb1 Cl1 C2 C1 7.1(3) 3_656 . . . ?
Rb1 Cl1 C2 C1 -169.1(2) 4_666 . . . ?
O6 Rb1 O4 C6 -124.2(3) . . . . ?
O5 Rb1 O4 C6 60.1(3) . . . . ?
O1 Rb1 O4 C6 -12.2(4) 3_656 . . . ?
O1 Rb1 O4 C6 1.0(3) . . . . ?
O2 Rb1 O4 C6 151.3(3) 4_565 . . . ?
O3 Rb1 O4 C6 -75.0(3) 3_756 . . . ?
Cl1 Rb1 O4 C6 -139.3(3) 3_656 . . . ?
Cl1 Rb1 O4 C6 118.9(3) 4_565 . . . ?
Rb1 Rb1 O4 C6 -5.2(3) 3_656 . . . ?
O4 Rb1 O1 C1 -2.2(3) . . . . ?
O6 Rb1 O1 C1 70.4(3) . . . . ?
O5 Rb1 O1 C1 -103.0(3) . . . . ?
O1 Rb1 O1 C1 167.8(3) 3_656 . . . ?
O2 Rb1 O1 C1 -37.0(3) 4_565 . . . ?
O3 Rb1 O1 C1 79.4(3) 3_756 . . . ?
Cl1 Rb1 O1 C1 170.6(2) 3_656 . . . ?
Cl1 Rb1 O1 C1 -97.9(3) 4_565 . . . ?
Rb1 Rb1 O1 C1 167.8(3) 3_656 . . . ?
O4 Rb1 O1 Rb1 -169.97(14) . . . 3_656 ?
O6 Rb1 O1 Rb1 -97.35(11) . . . 3_656 ?
O5 Rb1 O1 Rb1 89.24(11) . . . 3_656 ?
O1 Rb1 O1 Rb1 0 3_656 . . 3_656 ?
O2 Rb1 O1 Rb1 155.21(8) 4_565 . . 3_656 ?
O3 Rb1 O1 Rb1 -88.34(9) 3_756 . . 3_656 ?
Cl1 Rb1 O1 Rb1 2.87(13) 3_656 . . 3_656 ?
Cl1 Rb1 O1 Rb1 94.33(9) 4_565 . . 3_656 ?
Rb1 O1 C1 C2 -14.2(6) 3_656 . . . ?
Rb1 O1 C1 C2 -176.3(2) . . . . ?
Rb1 O1 C1 C6 165.2(2) 3_656 . . . ?
Rb1 O1 C1 C6 3.2(4) . . . . ?
C3 C2 C1 O1 179.9(3) . . . . ?
Cl1 C2 C1 O1 1.2(5) . . . . ?
C3 C2 C1 C6 0.4(5) . . . . ?
Cl1 C2 C1 C6 -178.3(2) . . . . ?
Rb1 O2 C3 C2 -20.5(5) 4_666 . . . ?
Rb1 O2 C3 C4 159.0(2) 4_666 . . . ?
C1 C2 C3 O2 -179.1(3) . . . . ?
Cl1 C2 C3 O2 -0.4(5) . . . . ?
C1 C2 C3 C4 1.4(5) . . . . ?
Cl1 C2 C3 C4 -180.0(2) . . . . ?
Rb1 O3 C4 C5 -108.7(3) 3_756 . . . ?
Rb1 O3 C4 C3 71.7(3) 3_756 . . . ?
C6 C5 C4 O3 179.3(3) . . . . ?
Cl2 C5 C4 O3 0.2(5) . . . . ?
C6 C5 C4 C3 -1.1(5) . . . . ?
Cl2 C5 C4 C3 179.7(2) . . . . ?
O2 C3 C4 O3 -1.1(5) . . . . ?
C2 C3 C4 O3 178.5(3) . . . . ?
O2 C3 C4 C5 179.3(3) . . . . ?
C2 C3 C4 C5 -1.1(5) . . . . ?
Rb1 O4 C6 C5 179.6(2) . . . . ?
Rb1 O4 C6 C1 0.0(5) . . . . ?
C4 C5 C6 O4 -176.8(3) . . . . ?
Cl2 C5 C6 O4 2.3(5) . . . . ?
C4 C5 C6 C1 2.8(5) . . . . ?
Cl2 C5 C6 C1 -178.0(2) . . . . ?
O1 C1 C6 O4 -2.2(5) . . . . ?
C2 C1 C6 O4 177.3(3) . . . . ?
O1 C1 C6 C5 178.1(3) . . . . ?
C2 C1 C6 C5 -2.4(4) . . . . ?
